data_7011731
loop_
_publ_author_name
'Uehara, Kazuhiro'
'Hikichi, Shiro'
'Akita, Munetaka'

_publ_section_title
;
 Highly labile cationic tris-acetonitrile complexes, [TpRM(NCMe)3]OTf
 (M = Ni, Co; TpR: hydrotrispyrazolylborato, R = Ph, Me and iPr2):
 versatile precursors for TpR-containing nickel and cobalt complexes
;
_journal_issue 18
_journal_name_full 'Journal of the Chemical Society, Dalton Transactions'
_journal_page_first 3529
_journal_paper_doi 10.1039/b203377c
_journal_year 2002
_chemical_formula_moiety 'C42 H40 B Cl2 F3 N8 O3 Ni S '
_chemical_formula_sum 'C42 H40 B Cl2 F3 N8 Ni O3 S'
_chemical_formula_weight 934.30
_space_group_IT_number 2
_symmetry_cell_setting triclinic
_symmetry_Int_Tables_number 2
_symmetry_space_group_name_Hall '-P 1'
_symmetry_space_group_name_H-M 'P -1'
_audit_creation_date 'Wed Jun 26 04:24:21 2002'
_audit_creation_method 'by teXsan'
_cell_angle_alpha 94.226(3)
_cell_angle_beta 94.121(4)
_cell_angle_gamma 74.878(1)
_cell_formula_units_Z 2
_cell_length_a 12.0847(7)
_cell_length_b 18.2862(9)
_cell_length_c 10.3024(5)
_cell_measurement_reflns_used 5539
_cell_measurement_temperature 213.2
_cell_measurement_theta_max 27.4
_cell_measurement_theta_min 1.2
_cell_volume 2188.6(2)
_computing_cell_refinement PROCESS-AUTO
_computing_data_collection PROCESS-AUTO
_computing_data_reduction 'teXsan Ver. 1.11'
_computing_publication_material 'teXsan Ver. 1.11'
_computing_structure_refinement SHELXL97
_computing_structure_solution SHELXS86
_diffrn_detector_area_resol_mean 10.00
_diffrn_measurement_device_type 'Rigaku RAXIS-IV Imaging Plate'
_diffrn_measurement_method \w
_diffrn_radiation_type 'Mo K\a'
_diffrn_radiation_wavelength 0.7107
_diffrn_reflns_av_R_equivalents 0.000
_diffrn_reflns_limit_h_max 15
_diffrn_reflns_limit_h_min 0
_diffrn_reflns_limit_k_max 23
_diffrn_reflns_limit_k_min -22
_diffrn_reflns_limit_l_max 12
_diffrn_reflns_limit_l_min -12
_diffrn_reflns_number 17234
_diffrn_reflns_theta_max 27.48
_exptl_absorpt_coefficient_mu 0.674
_exptl_absorpt_correction_T_max 0.999
_exptl_absorpt_correction_T_min 0.996
_exptl_absorpt_correction_type integration
_exptl_absorpt_process_details '(Higashi, 1999)'
_exptl_crystal_colour green
_exptl_crystal_density_diffrn 1.418
_exptl_crystal_density_method 'not measured'
_exptl_crystal_description block
_exptl_crystal_size_max 0.28
_exptl_crystal_size_mid 0.25
_exptl_crystal_size_min 0.25
_refine_diff_density_max 2.26
_refine_diff_density_min -1.87
_refine_ls_extinction_coef 0.0000
_refine_ls_extinction_expression Fc^*^=kFc[1+0.001xFc^2^\l^3^/sin(2\q)]^-1/4^
_refine_ls_extinction_method SHELXL
_refine_ls_goodness_of_fit_ref 2.009
_refine_ls_hydrogen_treatment noref
_refine_ls_number_parameters 550
_refine_ls_number_reflns 7115
_refine_ls_R_factor_gt 0.0993
_refine_ls_shift/su_max 0.0090
_refine_ls_structure_factor_coef Fsqd
_refine_ls_weighting_details 'w = 1/[\s^2^(Fo^2^) + (0.1000P)^2^+0.0000P] where P=(Fo^2^+2Fc^2^)/3'
_refine_ls_weighting_scheme calc
_refine_ls_wR_factor_ref 0.2904
_reflns_number_gt 7115
_reflns_number_total 8976
_reflns_threshold_expression >2.0sigma(I)
_cod_data_source_file b203377c.txt
_cod_data_source_block compound_11Ni
_cod_original_sg_symbol_H-M 'P -1         '
_cod_original_formula_sum 'C42 H40 B Cl2 F3 N8 O3 Ni S '
_cod_database_code 7011731

loop_
_symmetry_equiv_pos_as_xyz
x,y,z
-x,-y,-z

loop_
_atom_site_label
_atom_site_type_symbol
_atom_site_fract_x
_atom_site_fract_y
_atom_site_fract_z
_atom_site_U_iso_or_equiv
_atom_site_adp_type
_atom_site_occupancy
_atom_site_calc_flag
_atom_site_refinement_flags
_atom_site_disorder_assembly
_atom_site_disorder_group
Ni(1) Ni 0.15669(5) 0.75582(3) 0.37000(5) 0.0326(2) Uani 1.00 d . . .
Cl(1) Cl 0.4791(3) 0.1123(3) 0.9287(4) 0.176(2) Uani 1.00 d . . .
Cl(2) Cl 0.2656(4) 0.0688(3) 0.9340(6) 0.218(3) Uani 1.00 d . . .
S(1) S 0.2745(3) 0.3600(2) 0.0318(4) 0.05553(1) Uiso 0.50 d P . .
S(2) S 0.2711(4) 0.3448(3) 0.0610(4) 0.06011(1) Uiso 0.50 d P . .
F(1) F 0.0504(9) 0.3995(6) 0.015(1) 0.08247(3) Uiso 0.50 d P . .
F(2) F 0.051(1) 0.3986(7) 0.076(1) 0.10389(5) Uiso 0.50 d P . .
F(3) F 0.142(2) 0.375(1) 0.212(2) 0.16152(7) Uiso 0.50 d P . .
F(4) F 0.1378(10) 0.4492(7) 0.199(1) 0.09764(4) Uiso 0.50 d P . .
F(5) F 0.130(1) 0.4784(7) 0.136(1) 0.10418(4) Uiso 0.50 d P . .
F(6) F 0.137(1) 0.4755(8) 0.001(1) 0.12288(5) Uiso 0.50 d P . .
O(1) O 0.266(1) 0.4054(8) -0.080(1) 0.09957(5) Uiso 0.50 d P . .
O(2) O 0.275(1) 0.334(1) -0.082(2) 0.11938(6) Uiso 0.50 d P . .
O(3) O 0.248(2) 0.299(1) -0.044(2) 0.13030(7) Uiso 0.50 d P . .
O(4) O 0.286(2) 0.280(2) 0.074(3) 0.1915(1) Uiso 0.50 d P . .
O(5) O 0.254(1) 0.2948(9) 0.156(2) 0.10874(5) Uiso 0.50 d P . .
O(6) O 0.3606(6) 0.3805(4) 0.1082(7) 0.04499(2) Uiso 0.50 d P . .
N(11) N 0.1919(4) 0.8465(2) 0.2955(4) 0.0404(9) Uani 1.00 d . . .
N(12) N 0.2462(4) 0.8897(2) 0.3807(4) 0.0430(10) Uani 1.00 d . . .
N(21) N 0.0558(4) 0.8380(2) 0.4960(4) 0.0384(9) Uani 1.00 d . . .
N(22) N 0.1158(4) 0.8863(2) 0.5575(4) 0.0409(9) Uani 1.00 d . . .
N(31) N 0.2876(3) 0.7365(2) 0.5138(4) 0.0361(8) Uani 1.00 d . . .
N(32) N 0.3155(4) 0.8019(2) 0.5658(4) 0.0405(9) Uani 1.00 d . . .
N(41) N 0.0683(4) 0.6787(2) 0.4020(4) 0.0369(8) Uani 1.00 d . . .
N(51) N 0.2616(4) 0.6879(2) 0.2276(4) 0.0380(9) Uani 1.00 d . . .
C(11) C 0.2023(5) 0.8665(3) 0.1763(5) 0.043(1) Uani 1.00 d . . .
C(12) C 0.2668(5) 0.9197(3) 0.1825(5) 0.052(1) Uani 1.00 d . . .
C(13) C 0.2936(5) 0.9326(3) 0.3119(6) 0.051(1) Uani 1.00 d . . .
C(14) C 0.3579(6) 0.9866(4) 0.3794(7) 0.067(2) Uani 1.00 d . . .
C(21) C -0.0475(5) 0.8547(3) 0.5499(5) 0.043(1) Uani 1.00 d . . .
C(22) C -0.0516(5) 0.9121(3) 0.6468(6) 0.053(1) Uani 1.00 d . . .
C(23) C 0.0500(5) 0.9315(3) 0.6475(5) 0.051(1) Uani 1.00 d . . .
C(24) C 0.0912(6) 0.9919(4) 0.7351(7) 0.067(2) Uani 1.00 d . . .
C(31) C 0.3579(4) 0.6789(3) 0.5775(4) 0.038(1) Uani 1.00 d . . .
C(32) C 0.4305(5) 0.7079(3) 0.6685(5) 0.048(1) Uani 1.00 d . . .
C(33) C 0.4020(5) 0.7845(3) 0.6561(5) 0.043(1) Uani 1.00 d . . .
C(34) C 0.4525(6) 0.8426(4) 0.7318(6) 0.065(2) Uani 1.00 d . . .
C(42) C 0.0754(4) 0.6533(3) 0.5221(5) 0.044(1) Uani 1.00 d . . .
C(43) C 0.0070(5) 0.6080(4) 0.5568(6) 0.056(1) Uani 1.00 d . . .
C(44) C -0.0692(5) 0.5889(3) 0.4684(7) 0.061(2) Uani 1.00 d . . .
C(45) C -0.0776(5) 0.6144(4) 0.3421(7) 0.059(2) Uani 1.00 d . . .
C(46) C -0.0095(5) 0.6593(3) 0.3144(5) 0.049(1) Uani 1.00 d . . .
C(52) C 0.2377(5) 0.6342(3) 0.1454(5) 0.045(1) Uani 1.00 d . . .
C(53) C 0.3140(6) 0.5924(4) 0.0578(6) 0.057(1) Uani 1.00 d . . .
C(54) C 0.4186(6) 0.6066(4) 0.0513(6) 0.062(2) Uani 1.00 d . . .
C(55) C 0.4455(5) 0.6624(4) 0.1349(6) 0.056(1) Uani 1.00 d . . .
C(56) C 0.3667(5) 0.7011(3) 0.2214(5) 0.047(1) Uani 1.00 d . . .
C(61) C 0.1455(9) 0.4128(6) 0.0937(9) 0.08810(3) Uiso 1.00 d . . .
C(71A) C 0.402(1) 0.0440(7) 0.841(1) 0.064(3) Uani 0.50 d P . .
C(71B) C 0.363(1) 0.1099(7) 1.014(1) 0.063(3) Uani 0.50 d P . .
C(101) C 0.1516(5) 0.8289(3) 0.0645(5) 0.042(1) Uani 1.00 d . . .
C(102) C 0.2056(5) 0.8093(4) -0.0524(5) 0.054(1) Uani 1.00 d . . .
C(103) C 0.1587(6) 0.7718(4) -0.1539(5) 0.066(2) Uani 1.00 d . . .
C(104) C 0.0548(6) 0.7521(4) -0.1414(6) 0.063(2) Uani 1.00 d . . .
C(105) C -0.0007(5) 0.7729(4) -0.0284(6) 0.056(1) Uani 1.00 d . . .
C(106) C 0.0481(5) 0.8119(3) 0.0764(5) 0.047(1) Uani 1.00 d . . .
C(201) C -0.1416(5) 0.8199(3) 0.5041(6) 0.050(1) Uani 1.00 d . . .
C(202) C -0.1981(6) 0.7941(4) 0.5994(7) 0.063(2) Uani 1.00 d . . .
C(203) C -0.2953(6) 0.7653(4) 0.553(1) 0.084(3) Uani 1.00 d . . .
C(204) C -0.3338(6) 0.7655(4) 0.427(1) 0.080(2) Uani 1.00 d . . .
C(205) C -0.2788(7) 0.7914(5) 0.3406(9) 0.083(2) Uani 1.00 d . . .
C(206) C -0.1814(6) 0.8205(4) 0.3789(6) 0.061(2) Uani 1.00 d . . .
C(301) C 0.3526(4) 0.5991(3) 0.5621(5) 0.039(1) Uani 1.00 d . . .
C(302) C 0.3442(6) 0.5627(4) 0.6743(6) 0.057(1) Uani 1.00 d . . .
C(303) C 0.3402(6) 0.4891(4) 0.6704(7) 0.068(2) Uani 1.00 d . . .
C(304) C 0.3431(6) 0.4483(4) 0.5465(9) 0.072(2) Uani 1.00 d . . .
C(305) C 0.3535(5) 0.4818(3) 0.4363(7) 0.058(2) Uani 1.00 d . . .
C(306) C 0.3577(5) 0.5576(3) 0.4438(5) 0.047(1) Uani 1.00 d . . .
B(1) B 0.2398(6) 0.8802(3) 0.5279(6) 0.045(1) Uani 1.00 d . . .
H(1) H 0.2867 0.9436 0.1130 0.0620 Uiso 1.00 calc . . .
H(2) H 0.4211 0.9588 0.4328 0.0667 Uiso 1.00 calc . . .
H(3) H 0.3071 1.0238 0.4331 0.0667 Uiso 1.00 calc . . .
H(4) H 0.3865 1.0115 0.3153 0.0667 Uiso 1.00 calc . . .
H(5) H 0.2764 0.8223 -0.0634 0.0657 Uiso 1.00 calc . . .
H(6) H 0.1974 0.7596 -0.2320 0.0767 Uiso 1.00 calc . . .
H(7) H 0.0281 0.7231 -0.2115 0.0773 Uiso 1.00 calc . . .
H(8) H -0.0718 0.7613 -0.0155 0.0660 Uiso 1.00 calc . . .
H(9) H 0.0084 0.8276 0.1531 0.0548 Uiso 1.00 calc . . .
H(10) H 0.2652 0.9193 0.5781 0.0548 Uiso 1.00 calc . . .
H(11) H -0.1154 0.9325 0.7010 0.0675 Uiso 1.00 calc . . .
H(12) H 0.1550 0.9676 0.7912 0.0672 Uiso 1.00 calc . . .
H(13) H 0.0298 1.0203 0.7869 0.0672 Uiso 1.00 calc . . .
H(14) H 0.1146 1.0255 0.6819 0.0672 Uiso 1.00 calc . . .
H(15) H -0.1699 0.7950 0.6905 0.0724 Uiso 1.00 calc . . .
H(16) H -0.3308 0.7456 0.6248 0.0926 Uiso 1.00 calc . . .
H(17) H -0.4002 0.7446 0.4061 0.1032 Uiso 1.00 calc . . .
H(18) H -0.3100 0.7980 0.2545 0.0944 Uiso 1.00 calc . . .
H(19) H -0.1407 0.8367 0.3133 0.0738 Uiso 1.00 calc . . .
H(20) H 0.4883 0.6791 0.7245 0.0571 Uiso 1.00 calc . . .
H(21) H 0.5124 0.8178 0.7921 0.0646 Uiso 1.00 calc . . .
H(22) H 0.3937 0.8780 0.7789 0.0646 Uiso 1.00 calc . . .
H(23) H 0.4837 0.8693 0.6728 0.0646 Uiso 1.00 calc . . .
H(24) H 0.3391 0.5915 0.7567 0.0686 Uiso 1.00 calc . . .
H(25) H 0.3318 0.4623 0.7440 0.0827 Uiso 1.00 calc . . .
H(26) H 0.3416 0.3961 0.5446 0.0783 Uiso 1.00 calc . . .
H(27) H 0.3557 0.4537 0.3552 0.0694 Uiso 1.00 calc . . .
H(28) H 0.3651 0.5799 0.3649 0.0567 Uiso 1.00 calc . . .
H(29) H 0.1289 0.6679 0.5885 0.0499 Uiso 1.00 calc . . .
H(30) H 0.0152 0.5927 0.6446 0.0702 Uiso 1.00 calc . . .
H(31) H -0.1157 0.5563 0.4901 0.0723 Uiso 1.00 calc . . .
H(32) H -0.1322 0.6009 0.2792 0.0693 Uiso 1.00 calc . . .
H(33) H -0.0148 0.6755 0.2285 0.0582 Uiso 1.00 calc . . .
H(34) H 0.1645 0.6235 0.1507 0.0538 Uiso 1.00 calc . . .
H(35) H 0.2924 0.5535 0.0006 0.0641 Uiso 1.00 calc . . .
H(36) H 0.4708 0.5762 -0.0074 0.0799 Uiso 1.00 calc . . .
H(37) H 0.5198 0.6754 0.1331 0.0662 Uiso 1.00 calc . . .
H(38) H 0.3836 0.7413 0.2790 0.0551 Uiso 1.00 calc . . .

loop_
_atom_site_aniso_label
_atom_site_aniso_U_11
_atom_site_aniso_U_22
_atom_site_aniso_U_33
_atom_site_aniso_U_12
_atom_site_aniso_U_13
_atom_site_aniso_U_23
Ni(1) 0.0325(3) 0.0327(3) 0.0344(3) -0.0129(2) 0.0030(2) -0.0036(2)
Cl(1) 0.113(3) 0.254(5) 0.142(3) -0.010(3) 0.002(2) 0.035(3)
Cl(2) 0.214(5) 0.163(4) 0.311(5) -0.125(4) -0.158(4) 0.117(4)
N(11) 0.048(3) 0.038(2) 0.039(2) -0.019(2) 0.005(2) -0.005(2)
N(12) 0.046(3) 0.037(2) 0.052(2) -0.023(2) 0.003(2) -0.006(2)
N(21) 0.040(2) 0.034(2) 0.042(2) -0.012(2) 0.009(2) -0.005(2)
N(22) 0.043(2) 0.034(2) 0.047(2) -0.015(2) 0.007(2) -0.009(2)
N(31) 0.037(2) 0.036(2) 0.037(2) -0.015(2) 0.000(2) -0.007(2)
N(32) 0.043(2) 0.038(2) 0.043(2) -0.018(2) 0.002(2) -0.011(2)
N(41) 0.035(2) 0.034(2) 0.042(2) -0.011(2) 0.002(2) -0.006(2)
N(51) 0.037(2) 0.037(2) 0.041(2) -0.013(2) 0.003(2) -0.001(2)
C(11) 0.044(3) 0.041(3) 0.046(3) -0.015(2) 0.006(2) 0.003(2)
C(12) 0.059(4) 0.052(3) 0.054(3) -0.029(3) 0.011(2) 0.006(2)
C(13) 0.057(4) 0.046(3) 0.060(3) -0.028(3) 0.013(3) -0.004(2)
C(14) 0.069(4) 0.064(4) 0.082(4) -0.043(4) 0.003(3) -0.001(3)
C(21) 0.041(3) 0.035(3) 0.052(3) -0.008(2) 0.011(2) -0.001(2)
C(22) 0.048(3) 0.050(3) 0.059(3) -0.009(3) 0.021(2) -0.014(3)
C(23) 0.060(4) 0.034(3) 0.058(3) -0.010(2) 0.011(3) -0.011(2)
C(24) 0.076(5) 0.049(4) 0.077(4) -0.023(3) 0.015(3) -0.027(3)
C(31) 0.033(2) 0.044(3) 0.038(2) -0.011(2) 0.003(2) -0.001(2)
C(32) 0.039(3) 0.057(3) 0.045(3) -0.012(2) -0.002(2) -0.002(2)
C(33) 0.039(3) 0.047(3) 0.044(3) -0.017(2) 0.001(2) -0.011(2)
C(34) 0.055(4) 0.070(4) 0.069(4) -0.029(3) -0.009(3) -0.023(3)
C(42) 0.036(3) 0.043(3) 0.054(3) -0.012(2) 0.002(2) 0.002(2)
C(43) 0.051(3) 0.051(3) 0.069(4) -0.016(3) 0.008(3) 0.013(3)
C(44) 0.044(3) 0.042(3) 0.103(5) -0.019(3) 0.000(3) 0.010(3)
C(45) 0.046(3) 0.054(4) 0.080(4) -0.023(3) -0.005(3) -0.011(3)
C(46) 0.042(3) 0.055(3) 0.051(3) -0.019(3) -0.005(2) -0.005(2)
C(52) 0.058(3) 0.042(3) 0.036(2) -0.018(2) 0.004(2) -0.007(2)
C(53) 0.067(4) 0.052(3) 0.052(3) -0.019(3) 0.006(3) -0.008(3)
C(54) 0.067(4) 0.057(4) 0.058(4) -0.004(3) 0.019(3) -0.004(3)
C(55) 0.044(3) 0.061(4) 0.058(3) -0.006(3) 0.012(2) -0.002(3)
C(56) 0.044(3) 0.044(3) 0.050(3) -0.008(2) 0.008(2) -0.002(2)
C(71A) 0.068(9) 0.055(7) 0.062(7) -0.008(6) 0.013(6) -0.017(6)
C(71B) 0.057(7) 0.056(7) 0.075(8) -0.025(6) -0.021(6) -0.017(6)
C(101) 0.044(3) 0.043(3) 0.041(2) -0.015(2) -0.001(2) 0.008(2)
C(102) 0.053(3) 0.066(4) 0.049(3) -0.024(3) 0.012(2) 0.008(3)
C(103) 0.074(5) 0.086(5) 0.040(3) -0.024(4) 0.010(3) 0.001(3)
C(104) 0.064(4) 0.077(5) 0.048(3) -0.019(3) -0.008(3) 0.001(3)
C(105) 0.047(3) 0.066(4) 0.057(3) -0.022(3) 0.000(2) -0.003(3)
C(106) 0.047(3) 0.054(3) 0.042(3) -0.016(2) 0.005(2) -0.003(2)
C(201) 0.035(3) 0.035(3) 0.079(4) -0.005(2) 0.014(2) -0.003(2)
C(202) 0.049(4) 0.053(4) 0.088(4) -0.007(3) 0.028(3) 0.007(3)
C(203) 0.043(4) 0.052(4) 0.162(8) -0.009(3) 0.039(5) 0.015(4)
C(204) 0.046(4) 0.060(4) 0.135(7) -0.018(3) -0.017(4) 0.016(4)
C(205) 0.059(4) 0.073(5) 0.120(6) -0.027(4) -0.025(4) 0.016(4)
C(206) 0.048(3) 0.059(4) 0.073(4) -0.012(3) -0.003(3) 0.008(3)
C(301) 0.031(2) 0.041(3) 0.045(2) -0.009(2) 0.001(2) 0.002(2)
C(302) 0.051(3) 0.059(4) 0.063(3) -0.015(3) 0.002(3) 0.010(3)
C(303) 0.065(4) 0.057(4) 0.083(4) -0.012(3) 0.010(3) 0.022(3)
C(304) 0.043(4) 0.040(3) 0.133(6) -0.010(3) -0.005(4) 0.010(4)
C(305) 0.043(3) 0.044(3) 0.080(4) -0.006(3) -0.015(3) -0.003(3)
C(306) 0.040(3) 0.042(3) 0.053(3) -0.006(2) -0.009(2) -0.003(2)
B(1) 0.048(3) 0.040(3) 0.048(3) -0.020(3) 0.007(2) -0.017(2)

loop_
_atom_type_symbol
_atom_type_description
_atom_type_scat_dispersion_real
_atom_type_scat_dispersion_imag
_atom_type_scat_source
C C 0.003 0.002
;International Tables for Crystallography
(1992, Vol. C, Tables 4.2.6.8 and 6.1.1.4)
;
H H 0.000 0.000
;International Tables for Crystallography
(1992, Vol. C, Table 6.1.1.4)
;
O O 0.011 0.006
;International Tables for Crystallography
(1992, Vol. C, Tables 4.2.6.8 and 6.1.1.4)
;
N N 0.006 0.003
;International Tables for Crystallography
(1992, Vol. C, Tables 4.2.6.8 and 6.1.1.4)
;
Ni Ni 0.339 1.112
;International Tables for Crystallography
(1992, Vol. C, Tables 4.2.6.8 and 6.1.1.4)
;
B B 0.001 0.001
;International Tables for Crystallography
(1992, Vol. C, Tables 4.2.6.8 and 6.1.1.4)
;
F F 0.017 0.010
;International Tables for Crystallography
(1992, Vol. C, Tables 4.2.6.8 and 6.1.1.4)
;
S S 0.125 0.123
;International Tables for Crystallography
(1992, Vol. C, Tables 4.2.6.8 and 6.1.1.4)
;
Cl Cl 0.148 0.159
;International Tables for Crystallography
(1992, Vol. C, Tables 4.2.6.8 and 6.1.1.4)
;

loop_
_geom_angle_atom_site_label_1
_geom_angle_atom_site_label_2
_geom_angle_atom_site_label_3
_geom_angle
_geom_angle_site_symmetry_1
_geom_angle_site_symmetry_2
_geom_angle_site_symmetry_3
_geom_angle_publ_flag
N(11) Ni(1) N(21) 84.1(2) . . . yes
N(11) Ni(1) N(31) 97.7(2) . . . yes
N(11) Ni(1) N(41) 158.8(2) . . . yes
N(11) Ni(1) N(51) 86.8(2) . . . yes
N(21) Ni(1) N(31) 89.4(1) . . . yes
N(21) Ni(1) N(41) 91.8(2) . . . yes
N(21) Ni(1) N(51) 170.9(2) . . . yes
N(31) Ni(1) N(41) 103.0(2) . . . yes
N(31) Ni(1) N(51) 93.0(1) . . . yes
N(41) Ni(1) N(51) 96.3(2) . . . yes
C(71A) Cl(1) C(71B) 70.5(6) . . . yes
C(71A) Cl(2) C(71B) 70.7(6) . . . yes
S(2) S(1) O(1) 167(1) . . . yes
S(2) S(1) O(2) 115(1) . . . yes
S(2) S(1) O(3) 76(1) . . . yes
S(2) S(1) O(4) 29(1) . . . yes
S(2) S(1) O(5) 2.0(8) . . . yes
S(2) S(1) O(6) 90.2(9) . . . yes
S(2) S(1) C(61) 81.2(8) . . . yes
O(1) S(1) O(2) 56(1) . . . yes
O(1) S(1) O(3) 93(1) . . . yes
O(1) S(1) O(4) 143(1) . . . yes
O(1) S(1) O(5) 166.1(8) . . . yes
O(1) S(1) O(6) 101.9(7) . . . yes
O(1) S(1) C(61) 94.9(6) . . . yes
O(2) S(1) O(3) 39(1) . . . yes
O(2) S(1) O(4) 87(1) . . . yes
O(2) S(1) O(5) 115(1) . . . yes
O(2) S(1) O(6) 129.7(10) . . . yes
O(2) S(1) C(61) 118.9(9) . . . yes
O(3) S(1) O(4) 52(1) . . . yes
O(3) S(1) O(5) 76.1(10) . . . yes
O(3) S(1) O(6) 142.7(8) . . . yes
O(3) S(1) C(61) 105.8(9) . . . yes
O(4) S(1) O(5) 30(1) . . . yes
O(4) S(1) O(6) 101(1) . . . yes
O(4) S(1) C(61) 103(1) . . . yes
O(5) S(1) O(6) 91.9(6) . . . yes
O(5) S(1) C(61) 79.7(6) . . . yes
O(6) S(1) C(61) 106.6(5) . . . yes
S(1) S(2) O(1) 9.4(9) . . . yes
S(1) S(2) O(2) 48(1) . . . yes
S(1) S(2) O(3) 85(1) . . . yes
S(1) S(2) O(4) 139(1) . . . yes
S(1) S(2) O(5) 177(1) . . . yes
S(1) S(2) O(6) 72.2(9) . . . yes
S(1) S(2) C(61) 84.4(8) . . . yes
O(1) S(2) O(2) 42.8(9) . . . yes
O(1) S(2) O(3) 77.8(10) . . . yes
O(1) S(2) O(4) 135(1) . . . yes
O(1) S(2) O(5) 168.3(8) . . . yes
O(1) S(2) O(6) 81.6(6) . . . yes
O(1) S(2) C(61) 81.6(5) . . . yes
O(2) S(2) O(3) 37(1) . . . yes
O(2) S(2) O(4) 92(1) . . . yes
O(2) S(2) O(5) 130(1) . . . yes
O(2) S(2) O(6) 108.0(9) . . . yes
O(2) S(2) C(61) 106.7(7) . . . yes
O(3) S(2) O(4) 60(1) . . . yes
O(3) S(2) O(5) 93(1) . . . yes
O(3) S(2) O(6) 138.5(9) . . . yes
O(3) S(2) C(61) 108.0(8) . . . yes
O(4) S(2) O(5) 40(1) . . . yes
O(4) S(2) O(6) 118(1) . . . yes
O(4) S(2) C(61) 124(1) . . . yes
O(5) S(2) O(6) 110.0(8) . . . yes
O(5) S(2) C(61) 93.6(7) . . . yes
O(6) S(2) C(61) 104.1(5) . . . yes
F(2) F(1) C(61) 60(1) . . . yes
F(1) F(2) C(61) 93(1) . . . yes
F(4) F(3) C(61) 51.4(9) . . . yes
F(3) F(4) F(5) 136(1) . . . yes
F(3) F(4) C(61) 68(1) . . . yes
F(5) F(4) C(61) 68(1) . . . yes
F(4) F(5) F(6) 141(1) . . . yes
F(4) F(5) C(61) 70(1) . . . yes
F(6) F(5) C(61) 71.0(9) . . . yes
F(5) F(6) C(61) 49.1(8) . . . yes
S(1) O(1) S(2) 2.8(3) . . . yes
S(1) O(1) O(2) 52.9(9) . . . yes
S(2) O(1) O(2) 51.2(9) . . . yes
S(1) O(2) S(2) 15.5(4) . . . yes
S(1) O(2) O(1) 70(1) . . . yes
S(1) O(2) O(3) 80(1) . . . yes
S(2) O(2) O(1) 86(1) . . . yes
S(2) O(2) O(3) 65(1) . . . yes
O(1) O(2) O(3) 142(2) . . . yes
S(1) O(3) S(2) 17.9(4) . . . yes
S(1) O(3) O(2) 59(1) . . . yes
S(1) O(3) O(4) 68(1) . . . yes
S(2) O(3) O(2) 76(1) . . . yes
S(2) O(3) O(4) 51(1) . . . yes
O(2) O(3) O(4) 119(2) . . . yes
S(1) O(4) S(2) 10.6(5) . . . yes
S(1) O(4) O(3) 58(1) . . . yes
S(1) O(4) O(5) 95(2) . . . yes
S(2) O(4) O(3) 67(1) . . . yes
S(2) O(4) O(5) 85(2) . . . yes
O(3) O(4) O(5) 132(2) . . . yes
S(1) O(5) S(2) 0.6(3) . . . yes
S(1) O(5) O(4) 54(1) . . . yes
S(2) O(5) O(4) 54(1) . . . yes
S(1) O(6) S(2) 17.5(3) . . . yes
Ni(1) N(11) N(12) 116.1(3) . . . yes
Ni(1) N(11) C(11) 135.1(4) . . . yes
N(12) N(11) C(11) 106.4(5) . . . yes
N(11) N(12) C(13) 109.3(4) . . . yes
N(11) N(12) B(1) 116.5(5) . . . yes
C(13) N(12) B(1) 134.3(5) . . . yes
Ni(1) N(21) N(22) 112.4(3) . . . yes
Ni(1) N(21) C(21) 140.3(4) . . . yes
N(22) N(21) C(21) 106.6(4) . . . yes
N(21) N(22) C(23) 109.0(5) . . . yes
N(21) N(22) B(1) 121.3(4) . . . yes
C(23) N(22) B(1) 129.5(5) . . . yes
Ni(1) N(31) N(32) 113.7(3) . . . yes
Ni(1) N(31) C(31) 140.2(4) . . . yes
N(32) N(31) C(31) 106.0(4) . . . yes
N(31) N(32) C(33) 110.0(4) . . . yes
N(31) N(32) B(1) 119.6(4) . . . yes
C(33) N(32) B(1) 130.0(5) . . . yes
Ni(1) N(41) C(42) 118.5(4) . . . yes
Ni(1) N(41) C(46) 123.6(4) . . . yes
C(42) N(41) C(46) 117.3(5) . . . yes
Ni(1) N(51) C(52) 128.0(4) . . . yes
Ni(1) N(51) C(56) 115.3(3) . . . yes
C(52) N(51) C(56) 116.6(4) . . . yes
N(11) C(11) C(12) 110.1(5) . . . yes
N(11) C(11) C(101) 118.3(5) . . . yes
C(12) C(11) C(101) 131.5(5) . . . yes
C(11) C(12) C(13) 105.9(6) . . . yes
N(12) C(13) C(12) 108.2(6) . . . yes
N(12) C(13) C(14) 121.2(5) . . . yes
C(12) C(13) C(14) 130.5(6) . . . yes
N(21) C(21) C(22) 109.2(5) . . . yes
N(21) C(21) C(201) 124.0(5) . . . yes
C(22) C(21) C(201) 126.7(5) . . . yes
C(21) C(22) C(23) 106.4(5) . . . yes
N(22) C(23) C(22) 108.7(5) . . . yes
N(22) C(23) C(24) 122.7(6) . . . yes
C(22) C(23) C(24) 128.6(5) . . . yes
N(31) C(31) C(32) 109.3(5) . . . yes
N(31) C(31) C(301) 125.2(4) . . . yes
C(32) C(31) C(301) 125.3(4) . . . yes
C(31) C(32) C(33) 106.1(4) . . . yes
N(32) C(33) C(32) 108.6(5) . . . yes
N(32) C(33) C(34) 123.5(5) . . . yes
C(32) C(33) C(34) 127.9(5) . . . yes
N(41) C(42) C(43) 122.2(5) . . . yes
C(42) C(43) C(44) 119.7(6) . . . yes
C(43) C(44) C(45) 119.1(7) . . . yes
C(44) C(45) C(46) 118.6(6) . . . yes
N(41) C(46) C(45) 123.1(5) . . . yes
N(51) C(52) C(53) 123.0(6) . . . yes
C(52) C(53) C(54) 120.0(6) . . . yes
C(53) C(54) C(55) 118.3(6) . . . yes
C(54) C(55) C(56) 119.0(6) . . . yes
N(51) C(56) C(55) 123.1(5) . . . yes
S(1) C(61) S(2) 14.4(2) . . . yes
S(1) C(61) F(1) 110.7(7) . . . yes
S(1) C(61) F(2) 126.7(9) . . . yes
S(1) C(61) F(3) 102.1(8) . . . yes
S(1) C(61) F(4) 124.2(9) . . . yes
S(1) C(61) F(5) 123(1) . . . yes
S(1) C(61) F(6) 91.8(7) . . . yes
S(2) C(61) F(1) 111.7(7) . . . yes
S(2) C(61) F(2) 121.4(9) . . . yes
S(2) C(61) F(3) 88.1(8) . . . yes
S(2) C(61) F(4) 119.5(8) . . . yes
S(2) C(61) F(5) 130(1) . . . yes
S(2) C(61) F(6) 106.2(8) . . . yes
F(1) C(61) F(2) 26.1(8) . . . yes
F(1) C(61) F(3) 103(1) . . . yes
F(1) C(61) F(4) 124(1) . . . yes
F(1) C(61) F(5) 112.8(9) . . . yes
F(1) C(61) F(6) 83.4(8) . . . yes
F(2) C(61) F(3) 79(1) . . . yes
F(2) C(61) F(4) 103(1) . . . yes
F(2) C(61) F(5) 107(1) . . . yes
F(2) C(61) F(6) 102.7(10) . . . yes
F(3) C(61) F(4) 60(1) . . . yes
F(3) C(61) F(5) 101(1) . . . yes
F(3) C(61) F(6) 160(1) . . . yes
F(4) C(61) F(5) 41.0(9) . . . yes
F(4) C(61) F(6) 100(1) . . . yes
F(5) C(61) F(6) 60.0(9) . . . yes
Cl(1) C(71A) Cl(2) 99.7(6) . . . yes
Cl(1) C(71B) Cl(2) 116.4(8) . . . yes
C(11) C(101) C(102) 121.9(6) . . . yes
C(11) C(101) C(106) 119.2(5) . . . yes
C(102) C(101) C(106) 119.0(5) . . . yes
C(101) C(102) C(103) 120.9(6) . . . yes
C(102) C(103) C(104) 120.7(6) . . . yes
C(103) C(104) C(105) 119.0(6) . . . yes
C(104) C(105) C(106) 120.1(6) . . . yes
C(101) C(106) C(105) 120.4(5) . . . yes
C(21) C(201) C(202) 117.3(5) . . . yes
C(21) C(201) C(206) 121.8(6) . . . yes
C(202) C(201) C(206) 120.5(6) . . . yes
C(201) C(202) C(203) 116.1(7) . . . yes
C(202) C(203) C(204) 122.8(9) . . . yes
C(203) C(204) C(205) 119.0(8) . . . yes
C(204) C(205) C(206) 121.6(8) . . . yes
C(201) C(206) C(205) 119.9(7) . . . yes
C(31) C(301) C(302) 117.9(5) . . . yes
C(31) C(301) C(306) 124.0(5) . . . yes
C(302) C(301) C(306) 118.1(5) . . . yes
C(301) C(302) C(303) 122.4(6) . . . yes
C(302) C(303) C(304) 118.2(7) . . . yes
C(303) C(304) C(305) 120.6(6) . . . yes
C(304) C(305) C(306) 119.6(6) . . . yes
C(301) C(306) C(305) 121.1(5) . . . yes
N(12) B(1) N(22) 109.3(4) . . . yes
N(12) B(1) N(32) 110.2(4) . . . yes
N(22) B(1) N(32) 109.2(5) . . . yes

loop_
_geom_bond_atom_site_label_1
_geom_bond_atom_site_label_2
_geom_bond_distance
_geom_bond_site_symmetry_1
_geom_bond_site_symmetry_2
_geom_bond_publ_flag
Ni(1) N(11) 2.030(5) . . yes
Ni(1) N(21) 2.101(4) . . yes
Ni(1) N(31) 2.067(4) . . yes
Ni(1) N(41) 2.035(5) . . yes
Ni(1) N(51) 2.116(4) . . yes
Cl(1) C(71A) 1.89(2) . . yes
Cl(1) C(71B) 1.71(2) . . yes
Cl(2) C(71A) 1.90(2) . . yes
Cl(2) C(71B) 1.69(2) . . yes
S(1) S(2) 0.435(7) . . yes
S(1) O(1) 1.45(1) . . yes
S(1) O(2) 1.23(2) . . yes
S(1) O(3) 1.41(2) . . yes
S(1) O(4) 1.53(3) . . yes
S(1) O(5) 1.88(2) . . yes
S(1) O(6) 1.372(9) . . yes
S(1) C(61) 1.74(1) . . yes
S(2) O(1) 1.88(1) . . yes
S(2) O(2) 1.47(2) . . yes
S(2) O(3) 1.38(2) . . yes
S(2) O(4) 1.17(3) . . yes
S(2) O(5) 1.45(2) . . yes
S(2) O(6) 1.441(10) . . yes
S(2) C(61) 1.731(10) . . yes
F(1) F(2) 0.63(2) . . yes
F(1) C(61) 1.42(1) . . yes
F(2) C(61) 1.24(2) . . yes
F(3) F(4) 1.37(2) . . yes
F(3) C(61) 1.46(2) . . yes
F(4) F(5) 0.86(2) . . yes
F(4) C(61) 1.23(1) . . yes
F(5) F(6) 1.39(2) . . yes
F(5) C(61) 1.22(2) . . yes
F(6) C(61) 1.52(2) . . yes
O(1) O(2) 1.28(2) . . yes
O(2) O(3) 0.91(3) . . yes
O(3) O(4) 1.30(3) . . yes
O(4) O(5) 0.95(3) . . yes
N(11) N(12) 1.381(6) . . yes
N(11) C(11) 1.331(7) . . yes
N(12) C(13) 1.349(8) . . yes
N(12) B(1) 1.549(8) . . yes
N(21) N(22) 1.377(6) . . yes
N(21) C(21) 1.355(7) . . yes
N(22) C(23) 1.351(7) . . yes
N(22) B(1) 1.525(8) . . yes
N(31) N(32) 1.386(6) . . yes
N(31) C(31) 1.347(6) . . yes
N(32) C(33) 1.337(6) . . yes
N(32) B(1) 1.545(7) . . yes
N(41) C(42) 1.343(7) . . yes
N(41) C(46) 1.353(7) . . yes
N(51) C(52) 1.325(7) . . yes
N(51) C(56) 1.360(8) . . yes
C(11) C(12) 1.393(9) . . yes
C(11) C(101) 1.477(7) . . yes
C(12) C(13) 1.367(8) . . yes
C(13) C(14) 1.51(1) . . yes
C(21) C(22) 1.388(8) . . yes
C(21) C(201) 1.476(8) . . yes
C(22) C(23) 1.363(10) . . yes
C(23) C(24) 1.535(9) . . yes
C(31) C(32) 1.408(8) . . yes
C(31) C(301) 1.474(8) . . yes
C(32) C(33) 1.365(8) . . yes
C(33) C(34) 1.504(9) . . yes
C(42) C(43) 1.393(10) . . yes
C(43) C(44) 1.342(10) . . yes
C(44) C(45) 1.40(1) . . yes
C(45) C(46) 1.36(1) . . yes
C(52) C(53) 1.379(8) . . yes
C(53) C(54) 1.36(1) . . yes
C(54) C(55) 1.375(9) . . yes
C(55) C(56) 1.372(8) . . yes
C(101) C(102) 1.390(8) . . yes
C(101) C(106) 1.380(9) . . yes
C(102) C(103) 1.377(9) . . yes
C(103) C(104) 1.41(1) . . yes
C(104) C(105) 1.365(9) . . yes
C(105) C(106) 1.427(8) . . yes
C(201) C(202) 1.41(1) . . yes
C(201) C(206) 1.343(9) . . yes
C(202) C(203) 1.45(1) . . yes
C(203) C(204) 1.35(1) . . yes
C(204) C(205) 1.33(1) . . yes
C(205) C(206) 1.43(1) . . yes
C(301) C(302) 1.398(9) . . yes
C(301) C(306) 1.384(7) . . yes
C(302) C(303) 1.36(1) . . yes
C(303) C(304) 1.43(1) . . yes
C(304) C(305) 1.36(1) . . yes
C(305) C(306) 1.396(9) . . yes

loop_
_geom_contact_atom_site_label_1
_geom_contact_atom_site_label_2
_geom_contact_distance
_geom_contact_site_symmetry_1
_geom_contact_site_symmetry_2
_geom_contact_publ_flag
Cl(1) C(12) 3.248(8) . 2_666 ?
Cl(2) C(24) 3.335(9) . 1_545 ?
F(1) F(6) 2.77(2) . 2_565 ?
F(1) F(5) 3.10(1) . 2_565 ?
F(1) C(105) 3.37(1) . 2_565 ?
F(1) C(46) 3.52(1) . 2_565 ?
F(1) F(1) 3.59(2) . 2_565 ?
F(2) F(6) 2.89(2) . 2_565 ?
F(2) C(105) 3.34(2) . 2_565 ?
F(2) C(104) 3.45(2) . 2_565 ?
F(2) F(5) 3.47(2) . 2_565 ?
F(3) C(43) 3.03(2) . 2_566 ?
F(3) C(44) 3.44(2) . 2_566 ?
F(4) C(43) 3.53(1) . 2_566 ?
F(5) F(6) 3.34(2) . 2_565 ?
F(6) F(6) 3.19(3) . 2_565 ?
F(6) C(61) 3.60(2) . 2_565 ?
O(1) C(303) 3.37(2) . 1_554 ?
O(1) C(55) 3.46(1) . 2_665 ?
O(1) C(45) 3.46(1) . 2_565 ?
O(2) C(205) 3.38(2) . 2_565 ?
O(2) C(45) 3.47(2) . 2_565 ?
O(2) C(55) 3.48(2) . 2_665 ?
O(3) C(205) 3.36(2) . 2_565 ?
O(3) C(71B) 3.45(2) . 1_554 ?
O(4) C(71B) 3.03(3) . 1_554 ?
O(5) C(203) 3.23(2) . 2_566 ?
O(5) C(202) 3.30(2) . 2_566 ?
O(5) C(71B) 3.54(2) . 1_554 ?
O(6) C(54) 3.30(1) . 2_665 ?
O(6) C(32) 3.444(8) . 2_666 ?
O(6) C(55) 3.459(10) . 2_665 ?
C(13) C(22) 3.531(7) . 2_576 ?
C(23) C(103) 3.597(9) . 1_556 ?
C(34) C(71B) 3.52(1) . 2_667 ?
C(34) C(203) 3.59(1) . 1_655 ?
C(43) C(44) 3.474(9) . 2_566 ?
C(44) C(44) 3.33(1) . 2_566 ?
C(44) C(304) 3.54(1) . 2_566 ?
C(71A) C(205) 3.59(2) . 2_566 ?
C(301) C(305) 3.472(7) . 2_666 ?
C(304) C(306) 3.585(9) . 2_666 ?
C(305) C(306) 3.525(8) . 2_666 ?
